data_4102356
loop_
_publ_author_name
'Pierre F. P. Poudeu'
'Nathan Takas'
'Clarence Anglin'
'James Eastwood'
'Arianna Rivera'

_publ_contact_author_address
;
The Advanced Materials Research Institute,
and Department of Chemistry
University of New Orleans,
New Orleans,
LA 70148, USA 
;
_publ_contact_author_email ppoudeup@uno.edu
_publ_contact_author_name 'Dr. Pierre Ferdinand Poudeu Poudeu'
_publ_section_title
;
 Fe~x~Pb~4-x~Sb~4~Se~10~: A New Class of Ferromagnetic Semiconductors with
 Quasi 1D {Fe~2~Se~10~} Ladders
;
_journal_name_full 'Journal of the American Chemical Society'
_journal_page_first 5751
_journal_page_last 5760
_journal_paper_doi 10.1021/ja910545e
_journal_volume 132
_journal_year 2010
_chemical_formula_sum 'Fe0.75 Pb3.25 Sb4 Se10'
_chemical_formula_weight 1991.85
_chemical_name_systematic
; 
Iron Lead Antinony Selenide (0.75/3.25/4/10) 
;
_space_group_IT_number 62
_symmetry_cell_setting orthorhombic
_symmetry_space_group_name_Hall '-P 2ac 2n'
_symmetry_space_group_name_H-M 'P n m a'
_atom_sites_solution_primary direct
_atom_sites_solution_secondary difmap
_audit_creation_method 'manual editing of SHELXL-97 cif-file'
_cell_angle_alpha 90.00
_cell_angle_beta 90.00
_cell_angle_gamma 90.00
_cell_formula_units_Z 4
_cell_length_a 24.333(5)
_cell_length_b 4.1110(8)
_cell_length_c 19.673(4)
_cell_measurement_reflns_used 2000
_cell_measurement_temperature 293(2)
_cell_measurement_theta_max 27.23
_cell_measurement_theta_min 4.85
_cell_volume 1967.9(7)
_computing_structure_refinement 'SHELXL-97 (Sheldrick, 2008)'
_computing_structure_solution 'SHELXS-97 (Sheldrick, 2008)'
_diffrn_ambient_temperature 293(2)
_diffrn_measured_fraction_theta_full 0.96
_diffrn_measured_fraction_theta_max 0.96
_diffrn_measurement_device_type 'Smart CCD (Bruker)'
_diffrn_measurement_method 'incremental phi oscillation 0.3 degree'
_diffrn_radiation_monochromator graphite
_diffrn_radiation_source 'fine-focus sealed tube'
_diffrn_radiation_type MoK\a
_diffrn_radiation_wavelength 0.71073
_diffrn_reflns_av_R_equivalents 0.0437
_diffrn_reflns_av_sigmaI/netI 0.0313
_diffrn_reflns_limit_h_max 30
_diffrn_reflns_limit_h_min -30
_diffrn_reflns_limit_k_max 5
_diffrn_reflns_limit_k_min -5
_diffrn_reflns_limit_l_max 25
_diffrn_reflns_limit_l_min -25
_diffrn_reflns_number 12490
_diffrn_reflns_theta_full 27.23
_diffrn_reflns_theta_max 27.23
_diffrn_reflns_theta_min 4.85
_exptl_absorpt_coefficient_mu 52.109
_exptl_absorpt_correction_T_max 0.434
_exptl_absorpt_correction_T_min 0.033
_exptl_absorpt_correction_type empirical
_exptl_crystal_colour black
_exptl_crystal_density_diffrn 6.723
_exptl_crystal_density_method 'not measured'
_exptl_crystal_description needle
_exptl_crystal_F_000 3320
_exptl_crystal_size_max 0.22
_exptl_crystal_size_mid 0.06
_exptl_crystal_size_min 0.016
_refine_diff_density_max 1.554
_refine_diff_density_min -1.765
_refine_diff_density_rms 0.390
_refine_ls_extinction_coef 0.00005(1)
_refine_ls_extinction_expression Fc^*^=kFc[1+0.001xFc^2^\l^3^/sin(2\q)]^-1/4^
_refine_ls_extinction_method SHELXL
_refine_ls_goodness_of_fit_ref 1.232
_refine_ls_matrix_type full
_refine_ls_number_parameters 111
_refine_ls_number_reflns 12490
_refine_ls_number_restraints 0
_refine_ls_restrained_S_all 1.232
_refine_ls_R_factor_all 0.0293
_refine_ls_R_factor_gt 0.0293
_refine_ls_shift/su_max 0.000
_refine_ls_shift/su_mean 0.000
_refine_ls_structure_factor_coef Fsqd
_refine_ls_weighting_details 'calc w=1/[\s^2^(Fo^2^)+(0.0429P)^2^+108.0978P] where P=(Fo^2^+2Fc^2^)/3'
_refine_ls_weighting_scheme calc
_refine_ls_wR_factor_gt 0.0717
_refine_ls_wR_factor_ref 0.0717
_reflns_number_gt 2419
_reflns_number_total 2419
_reflns_threshold_expression >2sigma(I)
_cod_data_source_file ja910545e_si_001.cif
_cod_data_source_block Fe0.75Pb3.25Sb4Se10
_cod_original_cell_volume 1968.0(7)
_cod_database_code 4102356

loop_
_symmetry_equiv_pos_as_xyz
'x, y, z'
'-x+1/2, -y, z+1/2'
'-x, y+1/2, -z'
'x+1/2, -y+1/2, -z+1/2'
'-x, -y, -z'
'x-1/2, y, -z-1/2'
'x, -y-1/2, z'
'-x-1/2, y-1/2, z-1/2'

loop_
_atom_site_label
_atom_site_type_symbol
_atom_site_fract_x
_atom_site_fract_y
_atom_site_fract_z
_atom_site_U_iso_or_equiv
_atom_site_adp_type
_atom_site_occupancy
_atom_site_symmetry_multiplicity
_atom_site_calc_flag
_atom_site_refinement_flags
Pb1 Pb 0.37231(16) 0.2500 0.29852(16) 0.0292(9) Uani 1 2 d S
Pb2 Pb 0.20156(19) 0.2500 0.39461(18) 0.0293(9) Uani 1 2 d S
Pb3 Pb 0.54149(15) 0.2500 0.22097(18) 0.0366(10) Uani 1 2 d S
Sb1 Sb 0.1915(2) 0.7500 0.5956(2) 0.0190(13) Uani 1 2 d S
Sb2 Sb 0.5101(2) 0.7500 0.4062(3) 0.0151(12) Uani 1 2 d S
Sb3 Sb 0.3421(2) 0.7500 0.4863(2) 0.0185(13) Uani 1 2 d S
Sb4 Sb 0.3270(2) 0.2500 0.6901(3) 0.0152(12) Uani 1 2 d S
Pb4 Pb 0.0597(3) 0.2500 0.5351(3) 0.029(3) Uani 0.250(19) 2 d SP
Fe1 Fe 0.0597(3) 0.2500 0.5351(3) 0.029(3) Uani 0.750(19) 2 d SP
Se1 Se 0.2947(4) 0.7500 0.3657(4) 0.0130(16) Uani 1 2 d S
Se2 Se 0.4188(4) 0.2500 0.4411(4) 0.0219(19) Uani 1 2 d S
Se3 Se 0.1335(3) 0.7500 0.4819(4) 0.0173(18) Uani 1 2 d S
Se4 Se 0.2688(3) 0.2500 0.5339(4) 0.021(2) Uani 1 2 d S
Se5 Se 0.2606(3) 0.7500 0.7316(4) 0.0228(19) Uani 1 2 d S
Se6 Se 0.4634(3) 0.7500 0.2832(4) 0.0188(19) Uani 1 2 d S
Se7 Se 0.6246(4) 0.7500 0.1911(4) 0.0171(18) Uani 1 2 d S
Se8 Se 0.1321(4) 0.2500 0.6534(4) 0.0254(19) Uani 1 2 d S
Se9 Se 0.5848(4) 0.2500 0.3709(4) 0.021(2) Uani 1 2 d S
Se10 Se 0.5019(5) 0.2500 0.0805(4) 0.037(3) Uani 1 2 d S

loop_
_atom_site_aniso_label
_atom_site_aniso_U_11
_atom_site_aniso_U_22
_atom_site_aniso_U_33
_atom_site_aniso_U_23
_atom_site_aniso_U_13
_atom_site_aniso_U_12
Pb1 0.031(2) 0.028(2) 0.0283(19) 0.000 0.0039(16) 0.000
Pb2 0.029(2) 0.0216(18) 0.0377(19) 0.000 -0.0024(19) 0.000
Pb3 0.034(2) 0.033(2) 0.043(2) 0.000 -0.0006(19) 0.000
Sb1 0.013(3) 0.028(3) 0.017(3) 0.000 -0.001(2) 0.000
Sb2 0.014(3) 0.012(2) 0.019(3) 0.000 0.001(2) 0.000
Sb3 0.016(3) 0.020(3) 0.019(3) 0.000 -0.007(2) 0.000
Sb4 0.015(3) 0.012(2) 0.019(2) 0.000 0.000(2) 0.000
Pb4 0.028(5) 0.025(4) 0.034(5) 0.000 0.007(3) 0.000
Fe1 0.028(5) 0.025(4) 0.034(5) 0.000 0.007(3) 0.000
Se1 0.012(4) 0.013(4) 0.014(3) 0.000 0.004(4) 0.000
Se2 0.031(5) 0.017(4) 0.018(4) 0.000 -0.001(4) 0.000
Se3 0.013(4) 0.025(4) 0.014(4) 0.000 -0.004(3) 0.000
Se4 0.024(5) 0.023(5) 0.017(4) 0.000 0.000(3) 0.000
Se5 0.019(4) 0.026(5) 0.024(4) 0.000 0.004(4) 0.000
Se6 0.017(5) 0.020(4) 0.020(4) 0.000 -0.006(4) 0.000
Se7 0.024(4) 0.017(4) 0.011(3) 0.000 0.002(4) 0.000
Se8 0.029(5) 0.025(4) 0.022(4) 0.000 0.006(3) 0.000
Se9 0.017(4) 0.028(5) 0.019(4) 0.000 -0.001(4) 0.000
Se10 0.050(7) 0.033(5) 0.028(5) 0.000 -0.003(5) 0.000

loop_
_atom_type_symbol
_atom_type_description
_atom_type_scat_dispersion_real
_atom_type_scat_dispersion_imag
_atom_type_scat_source
Fe Fe 0.3463 0.8444 'International Tables Vol C Tables 4.2.6.8 and 6.1.1.4'
Se Se -0.0929 2.2259 'International Tables Vol C Tables 4.2.6.8 and 6.1.1.4'
Sb Sb -0.5866 1.5461 'International Tables Vol C Tables 4.2.6.8 and 6.1.1.4'
Pb Pb -3.3944 10.1111 'International Tables Vol C Tables 4.2.6.8 and 6.1.1.4'

loop_
_geom_angle_atom_site_label_1
_geom_angle_atom_site_label_2
_geom_angle_atom_site_label_3
_geom_angle
_geom_angle_site_symmetry_1
_geom_angle_site_symmetry_3
Se2 Pb1 Se6 79.6(2) . 1_545
Se2 Pb1 Se6 79.6(2) . .
Se6 Pb1 Se6 85.2(2) 1_545 .
Se2 Pb1 Se1 80.3(2) . .
Se6 Pb1 Se1 159.9(2) 1_545 .
Se6 Pb1 Se1 92.21(17) . .
Se2 Pb1 Se1 80.3(2) . 1_545
Se6 Pb1 Se1 92.21(17) 1_545 1_545
Se6 Pb1 Se1 159.9(2) . 1_545
Se1 Pb1 Se1 83.4(2) . 1_545
Se2 Pb1 Se5 134.1(2) . 2_564
Se6 Pb1 Se5 129.67(14) 1_545 2_564
Se6 Pb1 Se5 129.67(14) . 2_564
Se1 Pb1 Se5 66.10(19) . 2_564
Se1 Pb1 Se5 66.10(19) 1_545 2_564
Se2 Pb1 Se8 139.80(14) . 2_554
Se6 Pb1 Se8 63.04(18) 1_545 2_554
Se6 Pb1 Se8 109.7(2) . 2_554
Se1 Pb1 Se8 135.8(3) . 2_554
Se1 Pb1 Se8 86.54(17) 1_545 2_554
Se5 Pb1 Se8 70.48(19) 2_564 2_554
Se2 Pb1 Se8 139.80(14) . 2_564
Se6 Pb1 Se8 109.7(2) 1_545 2_564
Se6 Pb1 Se8 63.04(18) . 2_564
Se1 Pb1 Se8 86.54(17) . 2_564
Se1 Pb1 Se8 135.8(3) 1_545 2_564
Se5 Pb1 Se8 70.48(19) 2_564 2_564
Se8 Pb1 Se8 71.46(15) 2_554 2_564
Se1 Pb2 Se1 82.7(2) 1_545 .
Se1 Pb2 Se3 92.95(15) 1_545 1_545
Se1 Pb2 Se3 156.1(2) . 1_545
Se1 Pb2 Se3 156.1(2) 1_545 .
Se1 Pb2 Se3 92.95(15) . .
Se3 Pb2 Se3 81.5(2) 1_545 .
Se1 Pb2 Se4 77.53(18) 1_545 .
Se1 Pb2 Se4 77.53(18) . .
Se3 Pb2 Se4 78.55(18) 1_545 .
Se3 Pb2 Se4 78.55(18) . .
Se1 Pb2 Se7 84.7(2) 1_545 6_546
Se1 Pb2 Se7 137.9(2) . 6_546
Se3 Pb2 Se7 64.34(17) 1_545 6_546
Se3 Pb2 Se7 113.1(2) . 6_546
Se4 Pb2 Se7 137.76(12) . 6_546
Se1 Pb2 Se7 137.9(2) 1_545 6_556
Se1 Pb2 Se7 84.7(2) . 6_556
Se3 Pb2 Se7 113.1(2) 1_545 6_556
Se3 Pb2 Se7 64.34(17) . 6_556
Se4 Pb2 Se7 137.76(12) . 6_556
Se7 Pb2 Se7 78.4(2) 6_546 6_556
Se1 Pb2 Se5 67.87(17) 1_545 2_564
Se1 Pb2 Se5 67.87(17) . 2_564
Se3 Pb2 Se5 131.99(15) 1_545 2_564
Se3 Pb2 Se5 131.99(15) . 2_564
Se4 Pb2 Se5 133.2(2) . 2_564
Se7 Pb2 Se5 70.17(19) 6_546 2_564
Se7 Pb2 Se5 70.17(19) 6_556 2_564
Se10 Pb3 Se7 92.1(2) . .
Se10 Pb3 Se7 92.1(2) . 1_545
Se7 Pb3 Se7 88.6(3) . 1_545
Se10 Pb3 Se6 100.0(2) . .
Se7 Pb3 Se6 92.14(16) . .
Se7 Pb3 Se6 167.8(2) 1_545 .
Se10 Pb3 Se6 100.0(2) . 1_545
Se7 Pb3 Se6 167.8(2) . 1_545
Se7 Pb3 Se6 92.14(16) 1_545 1_545
Se6 Pb3 Se6 84.6(2) . 1_545
Se10 Pb3 Se9 179.6(3) . .
Se7 Pb3 Se9 87.5(2) . .
Se7 Pb3 Se9 87.5(2) 1_545 .
Se6 Pb3 Se9 80.3(2) . .
Se6 Pb3 Se9 80.3(2) 1_545 .
Se3 Sb1 Se8 93.9(2) . .
Se3 Sb1 Se8 93.9(2) . 1_565
Se8 Sb1 Se8 96.4(3) . 1_565
Se3 Sb1 Se4 89.6(2) . .
Se8 Sb1 Se4 89.13(17) . .
Se8 Sb1 Se4 173.3(3) 1_565 .
Se3 Sb1 Se4 89.6(2) . 1_565
Se8 Sb1 Se4 173.3(3) . 1_565
Se8 Sb1 Se4 89.13(17) 1_565 1_565
Se4 Sb1 Se4 85.1(3) . 1_565
Se3 Sb1 Se5 179.9(3) . .
Se8 Sb1 Se5 86.0(2) . .
Se8 Sb1 Se5 86.0(2) 1_565 .
Se4 Sb1 Se5 90.5(2) . .
Se4 Sb1 Se5 90.5(2) 1_565 .
Se3 Sb1 Fe1 47.08(15) . 1_565
Se8 Sb1 Fe1 94.9(2) . 1_565
Se8 Sb1 Fe1 47.0(2) 1_565 1_565
Se4 Sb1 Fe1 136.6(2) . 1_565
Se4 Sb1 Fe1 91.72(16) 1_565 1_565
Se5 Sb1 Fe1 132.85(16) . 1_565
Se3 Sb1 Pb4 47.08(15) . 1_565
Se8 Sb1 Pb4 94.9(2) . 1_565
Se8 Sb1 Pb4 47.0(2) 1_565 1_565
Se4 Sb1 Pb4 136.6(2) . 1_565
Se4 Sb1 Pb4 91.72(16) 1_565 1_565
Se5 Sb1 Pb4 132.85(16) . 1_565
Fe1 Sb1 Pb4 0.0(2) 1_565 1_565
Se6 Sb2 Se9 92.9(2) . 1_565
Se6 Sb2 Se9 92.9(2) . .
Se9 Sb2 Se9 93.2(3) 1_565 .
Se6 Sb2 Se2 84.0(2) . .
Se9 Sb2 Se2 174.2(2) 1_565 .
Se9 Sb2 Se2 91.89(18) . .
Se6 Sb2 Se2 84.0(2) . 1_565
Se9 Sb2 Se2 91.89(18) 1_565 1_565
Se9 Sb2 Se2 174.2(2) . 1_565
Se2 Sb2 Se2 82.9(2) . 1_565
Se6 Sb2 Se2 175.2(3) . 5_666
Se9 Sb2 Se2 83.8(2) 1_565 5_666
Se9 Sb2 Se2 83.8(2) . 5_666
Se2 Sb2 Se2 99.6(2) . 5_666
Se2 Sb2 Se2 99.6(2) 1_565 5_666
Se1 Sb3 Se4 91.2(2) . 1_565
Se1 Sb3 Se4 91.2(2) . .
Se4 Sb3 Se4 91.1(3) 1_565 .
Se1 Sb3 Se2 90.3(2) . 1_565
Se4 Sb3 Se2 89.57(16) 1_565 1_565
Se4 Sb3 Se2 178.3(3) . 1_565
Se1 Sb3 Se2 90.3(2) . .
Se4 Sb3 Se2 178.3(3) 1_565 .
Se4 Sb3 Se2 89.57(16) . .
Se2 Sb3 Se2 89.7(3) 1_565 .
Se1 Sb3 Se9 173.6(3) . 5_666
Se4 Sb3 Se9 93.3(2) 1_565 5_666
Se4 Sb3 Se9 93.3(2) . 5_666
Se2 Sb3 Se9 85.2(2) 1_565 5_666
Se2 Sb3 Se9 85.2(2) . 5_666
Se7 Sb4 Se5 90.0(3) 5_666 1_545
Se7 Sb4 Se5 90.0(3) 5_666 .
Se5 Sb4 Se5 97.3(3) 1_545 .
Se7 Sb4 Se9 91.9(3) 5_666 5_666
Se5 Sb4 Se9 171.1(2) 1_545 5_666
Se5 Sb4 Se9 91.45(17) . 5_666
Se7 Sb4 Se9 91.9(3) 5_666 5_656
Se5 Sb4 Se9 91.45(17) 1_545 5_656
Se5 Sb4 Se9 171.1(2) . 5_656
Se9 Sb4 Se9 79.8(2) 5_666 5_656
Se7 Sb4 Se4 178.0(3) 5_666 .
Se5 Sb4 Se4 91.3(2) 1_545 .
Se5 Sb4 Se4 91.3(2) . .
Se9 Sb4 Se4 86.6(2) 5_666 .
Se9 Sb4 Se4 86.6(2) 5_656 .
Se10 Pb4 Se10 89.4(3) 6_556 2
Se10 Pb4 Se10 89.4(3) 6_556 2_565
Se10 Pb4 Se10 99.3(4) 2 2_565
Se10 Pb4 Se8 174.5(4) 6_556 .
Se10 Pb4 Se8 94.1(3) 2 .
Se10 Pb4 Se8 94.1(3) 2_565 .
Se10 Pb4 Se3 91.0(3) 6_556 .
Se10 Pb4 Se3 175.0(3) 2 .
Se10 Pb4 Se3 85.7(2) 2_565 .
Se8 Pb4 Se3 85.1(3) . .
Se10 Pb4 Se3 91.0(3) 6_556 1_545
Se10 Pb4 Se3 85.7(2) 2 1_545
Se10 Pb4 Se3 175.0(3) 2_565 1_545
Se8 Pb4 Se3 85.1(3) . 1_545
Se3 Pb4 Se3 89.3(3) . 1_545
Se10 Pb4 Pb4 45.0(2) 6_556 5_556
Se10 Pb4 Pb4 44.5(2) 2 5_556
Se10 Pb4 Pb4 96.2(4) 2_565 5_556
Se8 Pb4 Pb4 138.4(2) . 5_556
Se3 Pb4 Pb4 135.8(3) . 5_556
Se3 Pb4 Pb4 87.66(17) 1_545 5_556
Se10 Pb4 Fe1 45.0(2) 6_556 5_556
Se10 Pb4 Fe1 44.5(2) 2 5_556
Se10 Pb4 Fe1 96.2(4) 2_565 5_556
Se8 Pb4 Fe1 138.4(2) . 5_556
Se3 Pb4 Fe1 135.8(3) . 5_556
Se3 Pb4 Fe1 87.66(17) 1_545 5_556
Pb4 Pb4 Fe1 0.00(15) 5_556 5_556
Sb3 Se1 Pb1 96.7(3) . 1_565
Sb3 Se1 Pb1 96.7(3) . .
Pb1 Se1 Pb1 83.4(2) 1_565 .
Sb3 Se1 Pb2 98.8(2) . .
Pb1 Se1 Pb2 164.4(3) 1_565 .
Pb1 Se1 Pb2 94.82(10) . .
Sb3 Se1 Pb2 98.9(2) . 1_565
Pb1 Se1 Pb2 94.82(10) 1_565 1_565
Pb1 Se1 Pb2 164.4(3) . 1_565
Pb2 Se1 Pb2 82.7(2) . 1_565
Sb3 Se1 Se5 145.22(10) . 2_564
Pb1 Se1 Se5 107.1(2) 1_565 2_564
Pb1 Se1 Se5 62.34(16) . 2_564
Pb2 Se1 Se5 59.04(16) . 2_564
Pb2 Se1 Se5 103.8(2) 1_565 2_564
Sb3 Se1 Se5 145.22(10) . 2_574
Pb1 Se1 Se5 62.34(16) 1_565 2_574
Pb1 Se1 Se5 107.1(2) . 2_574
Pb2 Se1 Se5 103.8(2) . 2_574
Pb2 Se1 Se5 59.04(16) 1_565 2_574
Se5 Se1 Se5 69.5(2) 2_564 2_574
Sb3 Se1 Se2 47.68(17) . 1_565
Pb1 Se1 Se2 49.11(16) 1_565 1_565
Pb1 Se1 Se2 92.3(3) . 1_565
Pb2 Se1 Se2 146.4(3) . 1_565
Pb2 Se1 Se2 98.30(13) 1_565 1_565
Se5 Se1 Se2 149.1(3) 2_564 1_565
Se5 Se1 Se2 105.30(15) 2_574 1_565
Sb3 Se2 Sb3 89.7(3) . 1_545
Sb3 Se2 Pb1 92.5(2) . .
Sb3 Se2 Pb1 92.5(2) 1_545 .
Sb3 Se2 Sb2 173.0(3) . 1_545
Sb3 Se2 Sb2 93.36(11) 1_545 1_545
Pb1 Se2 Sb2 93.6(2) . 1_545
Sb3 Se2 Sb2 93.36(11) . .
Sb3 Se2 Sb2 173.0(3) 1_545 .
Pb1 Se2 Sb2 93.6(2) . .
Sb2 Se2 Sb2 82.9(2) 1_545 .
Sb3 Se2 Sb2 93.1(2) . 5_666
Sb3 Se2 Sb2 93.1(2) 1_545 5_666
Pb1 Se2 Sb2 172.0(3) . 5_666
Sb2 Se2 Sb2 80.4(2) 1_545 5_666
Sb2 Se2 Sb2 80.4(2) . 5_666
Sb3 Se2 Se6 92.88(14) . .
Sb3 Se2 Se6 142.9(3) 1_545 .
Pb1 Se2 Se6 50.37(15) . .
Sb2 Se2 Se6 88.5(2) 1_545 .
Sb2 Se2 Se6 43.28(16) . .
Sb2 Se2 Se6 123.6(2) 5_666 .
Sb3 Se2 Se6 142.9(3) . 1_545
Sb3 Se2 Se6 92.88(14) 1_545 1_545
Pb1 Se2 Se6 50.37(15) . 1_545
Sb2 Se2 Se6 43.28(16) 1_545 1_545
Sb2 Se2 Se6 88.5(2) . 1_545
Sb2 Se2 Se6 123.6(2) 5_666 1_545
Se6 Se2 Se6 63.99(17) . 1_545
Sb1 Se3 Fe1 91.4(2) . 1_565
Sb1 Se3 Pb4 91.4(2) . 1_565
Fe1 Se3 Pb4 0.0(4) 1_565 1_565
Sb1 Se3 Pb4 91.4(2) . .
Fe1 Se3 Pb4 89.3(3) 1_565 .
Pb4 Se3 Pb4 89.3(3) 1_565 .
Sb1 Se3 Pb2 100.4(2) . 1_565
Fe1 Se3 Pb2 93.42(12) 1_565 1_565
Pb4 Se3 Pb2 93.42(12) 1_565 1_565
Pb4 Se3 Pb2 167.8(3) . 1_565
Sb1 Se3 Pb2 100.4(2) . .
Fe1 Se3 Pb2 167.8(3) 1_565 .
Pb4 Se3 Pb2 167.8(3) 1_565 .
Pb4 Se3 Pb2 93.42(12) . .
Pb2 Se3 Pb2 81.5(2) 1_565 .
Sb1 Se3 Se7 151.4(3) . 6_556
Fe1 Se3 Se7 108.6(2) 1_565 6_556
Pb4 Se3 Se7 108.6(2) 1_565 6_556
Pb4 Se3 Se7 108.6(2) . 6_556
Pb2 Se3 Se7 59.30(17) 1_565 6_556
Pb2 Se3 Se7 59.30(17) . 6_556
Sb3 Se4 Sb3 91.1(3) 1_545 .
Sb3 Se4 Sb1 91.74(11) 1_545 1_545
Sb3 Se4 Sb1 175.2(3) . 1_545
Sb3 Se4 Sb1 175.2(3) 1_545 .
Sb3 Se4 Sb1 91.74(11) . .
Sb1 Se4 Sb1 85.1(3) 1_545 .
Sb3 Se4 Pb2 92.2(2) 1_545 .
Sb3 Se4 Pb2 92.2(2) . .
Sb1 Se4 Pb2 91.5(2) 1_545 .
Sb1 Se4 Pb2 91.5(2) . .
Sb3 Se4 Sb4 92.1(2) 1_545 .
Sb3 Se4 Sb4 92.1(2) . .
Sb1 Se4 Sb4 84.0(2) 1_545 .
Sb1 Se4 Sb4 84.0(2) . .
Pb2 Se4 Sb4 173.9(3) . .
Sb3 Se4 Se1 41.97(17) 1_545 1_545
Sb3 Se4 Se1 90.0(2) . 1_545
Sb1 Se4 Se1 94.67(14) 1_545 1_545
Sb1 Se4 Se1 141.8(3) . 1_545
Pb2 Se4 Se1 50.33(15) . 1_545
Sb4 Se4 Se1 134.0(2) . 1_545
Sb3 Se4 Se1 90.0(2) 1_545 .
Sb3 Se4 Se1 41.97(17) . .
Sb1 Se4 Se1 141.8(3) 1_545 .
Sb1 Se4 Se1 94.67(14) . .
Pb2 Se4 Se1 50.33(15) . .
Sb4 Se4 Se1 134.0(2) . .
Se1 Se4 Se1 62.77(15) 1_545 .
Sb4 Se5 Sb4 97.3(3) . 1_565
Sb4 Se5 Sb1 93.5(2) . .
Sb4 Se5 Sb1 93.5(2) 1_565 .
Sb4 Se5 Pb2 97.1(2) . 2_565
Sb4 Se5 Pb2 97.1(2) 1_565 2_565
Sb1 Se5 Pb2 163.9(3) . 2_565
Sb4 Se5 Pb1 131.19(16) . 2_565
Sb4 Se5 Pb1 131.19(16) 1_565 2_565
Sb1 Se5 Pb1 80.0(2) . 2_565
Pb2 Se5 Pb1 83.85(18) 2_565 2_565
Sb4 Se5 Se1 150.0(3) . 2_575
Sb4 Se5 Se1 90.57(16) 1_565 2_575
Sb1 Se5 Se1 114.9(2) . 2_575
Pb2 Se5 Se1 53.09(15) 2_565 2_575
Pb1 Se5 Se1 51.57(16) 2_565 2_575
Sb4 Se5 Se1 90.57(16) . 2_565
Sb4 Se5 Se1 150.0(3) 1_565 2_565
Sb1 Se5 Se1 114.9(2) . 2_565
Pb2 Se5 Se1 53.09(15) 2_565 2_565
Pb1 Se5 Se1 51.57(16) 2_565 2_565
Se1 Se5 Se1 69.5(2) 2_575 2_565
Sb4 Se5 Se7 95.3(3) . 5_676
Sb4 Se5 Se7 43.71(18) 1_565 5_676
Sb1 Se5 Se7 137.12(19) . 5_676
Pb2 Se5 Se7 53.86(17) 2_565 5_676
Pb1 Se5 Se7 122.1(2) 2_565 5_676
Se1 Se5 Se7 70.8(2) 2_575 5_676
Se1 Se5 Se7 106.9(3) 2_565 5_676
Sb2 Se6 Pb1 102.7(2) . .
Sb2 Se6 Pb1 102.7(2) . 1_565
Pb1 Se6 Pb1 85.2(2) . 1_565
Sb2 Se6 Pb3 95.6(2) . .
Pb1 Se6 Pb3 92.20(9) . .
Pb1 Se6 Pb3 161.6(3) 1_565 .
Sb2 Se6 Pb3 95.6(2) . 1_565
Pb1 Se6 Pb3 161.6(3) . 1_565
Pb1 Se6 Pb3 92.20(9) 1_565 1_565
Pb3 Se6 Pb3 84.6(2) . 1_565
Sb2 Se6 Se8 162.8(3) . 2_564
Pb1 Se6 Se8 65.31(16) . 2_564
Pb1 Se6 Se8 65.31(16) 1_565 2_564
Pb3 Se6 Se8 97.0(2) . 2_564
Pb3 Se6 Se8 97.0(2) 1_565 2_564
Sb2 Se6 Se2 52.73(17) . 1_565
Pb1 Se6 Se2 94.3(2) . 1_565
Pb1 Se6 Se2 50.04(16) 1_565 1_565
Pb3 Se6 Se2 148.4(3) . 1_565
Pb3 Se6 Se2 97.96(13) 1_565 1_565
Se8 Se6 Se2 113.8(2) 2_564 1_565
Sb2 Se6 Se2 52.73(17) . .
Pb1 Se6 Se2 50.04(16) . .
Pb1 Se6 Se2 94.3(2) 1_565 .
Pb3 Se6 Se2 97.96(13) . .
Pb3 Se6 Se2 148.4(3) 1_565 .
Se8 Se6 Se2 113.8(2) 2_564 .
Se2 Se6 Se2 63.99(17) 1_565 .
Sb4 Se7 Pb3 97.5(2) 5_666 1_565
Sb4 Se7 Pb3 97.5(2) 5_666 .
Pb3 Se7 Pb3 88.6(3) 1_565 .
Sb4 Se7 Pb2 101.7(3) 5_666 6_666
Pb3 Se7 Pb2 93.31(9) 1_565 6_666
Pb3 Se7 Pb2 160.2(3) . 6_666
Sb4 Se7 Pb2 101.7(3) 5_666 6_656
Pb3 Se7 Pb2 160.2(3) 1_565 6_656
Pb3 Se7 Pb2 93.32(9) . 6_656
Pb2 Se7 Pb2 78.4(2) 6_666 6_656
Sb4 Se7 Se3 149.6(4) 5_666 6_656
Pb3 Se7 Se3 104.1(2) 1_565 6_656
Pb3 Se7 Se3 104.1(2) . 6_656
Pb2 Se7 Se3 56.36(15) 6_666 6_656
Pb2 Se7 Se3 56.36(15) 6_656 6_656
Sb4 Se7 Se5 46.30(18) 5_666 5_676
Pb3 Se7 Se5 92.71(13) 1_565 5_676
Pb3 Se7 Se5 143.7(3) . 5_676
Pb2 Se7 Se5 55.97(17) 6_666 5_676
Pb2 Se7 Se5 97.3(3) 6_656 5_676
Se3 Se7 Se5 110.7(2) 6_656 5_676
Sb4 Se7 Se5 46.30(18) 5_666 5_666
Pb3 Se7 Se5 143.7(3) 1_565 5_666
Pb3 Se7 Se5 92.72(13) . 5_666
Pb2 Se7 Se5 97.3(3) 6_666 5_666
Pb2 Se7 Se5 55.97(17) 6_656 5_666
Se3 Se7 Se5 110.7(2) 6_656 5_666
Se5 Se7 Se5 65.7(2) 5_676 5_666
Sb1 Se8 Sb1 96.4(3) . 1_545
Sb1 Se8 Pb4 89.3(2) . .
Sb1 Se8 Pb4 89.3(2) 1_545 .
Sb1 Se8 Se6 131.12(14) . 2_565
Sb1 Se8 Se6 131.12(14) 1_545 2_565
Pb4 Se8 Se6 100.5(3) . 2_565
Sb1 Se8 Pb1 85.13(14) . 2_565
Sb1 Se8 Pb1 141.8(3) 1_545 2_565
Pb4 Se8 Pb1 128.9(2) . 2_565
Se6 Se8 Pb1 51.65(14) 2_565 2_565
Sb1 Se8 Pb1 141.8(3) . 2
Sb1 Se8 Pb1 85.13(14) 1_545 2
Pb4 Se8 Pb1 128.9(2) . 2
Se6 Se8 Pb1 51.65(14) 2_565 2
Pb1 Se8 Pb1 71.46(15) 2_565 2
Sb1 Se8 Se3 41.91(16) . .
Sb1 Se8 Se3 91.8(2) 1_545 .
Pb4 Se8 Se3 47.51(16) . .
Se6 Se8 Se3 129.6(2) 2_565 .
Pb1 Se8 Se3 112.91(7) 2_565 .
Pb1 Se8 Se3 175.42(16) 2 .
Sb2 Se9 Sb2 93.2(3) . 1_545
Sb2 Se9 Pb3 90.9(2) . .
Sb2 Se9 Pb3 90.9(2) 1_545 .
Sb2 Se9 Sb4 93.22(12) . 5_666
Sb2 Se9 Sb4 171.0(3) 1_545 5_666
Pb3 Se9 Sb4 82.7(2) . 5_666
Sb2 Se9 Sb4 171.0(3) . 5_656
Sb2 Se9 Sb4 93.22(12) 1_545 5_656
Pb3 Se9 Sb4 82.7(2) . 5_656
Sb4 Se9 Sb4 79.8(2) 5_666 5_656
Sb2 Se9 Sb3 97.8(2) . 5_666
Sb2 Se9 Sb3 97.8(2) 1_545 5_666
Pb3 Se9 Sb3 167.3(3) . 5_666
Sb4 Se9 Sb3 87.6(2) 5_666 5_666
Sb4 Se9 Sb3 87.6(2) 5_656 5_666
Sb2 Se9 Se6 42.01(17) . .
Sb2 Se9 Se6 90.3(3) 1_545 .
Pb3 Se9 Se6 48.99(15) . .
Sb4 Se9 Se6 90.19(17) 5_666 .
Sb4 Se9 Se6 131.6(3) 5_656 .
Sb3 Se9 Se6 139.6(2) 5_666 .
Sb2 Se9 Se6 90.3(3) . 1_545
Sb2 Se9 Se6 42.01(17) 1_545 1_545
Pb3 Se9 Se6 48.99(15) . 1_545
Sb4 Se9 Se6 131.6(3) 5_666 1_545
Sb4 Se9 Se6 90.19(17) 5_656 1_545
Sb3 Se9 Se6 139.6(2) 5_666 1_545
Se6 Se9 Se6 62.00(16) . 1_545
Fe1 Se10 Pb4 0.0(3) 6_656 6_656
Fe1 Se10 Fe1 90.6(3) 6_656 2_554
Pb4 Se10 Fe1 90.6(3) 6_656 2_554
Fe1 Se10 Pb4 90.6(3) 6_656 2_554
Pb4 Se10 Pb4 90.6(3) 6_656 2_554
Fe1 Se10 Pb4 0.0(4) 2_554 2_554
Fe1 Se10 Fe1 90.6(3) 6_656 2_564
Pb4 Se10 Fe1 90.6(3) 6_656 2_564
Fe1 Se10 Fe1 99.3(4) 2_554 2_564
Pb4 Se10 Fe1 99.3(4) 2_554 2_564
Fe1 Se10 Pb4 90.6(3) 6_656 2_564
Pb4 Se10 Pb4 90.6(3) 6_656 2_564
Fe1 Se10 Pb4 99.3(4) 2_554 2_564
Pb4 Se10 Pb4 99.3(4) 2_554 2_564
Fe1 Se10 Pb4 0.0(4) 2_564 2_564
Fe1 Se10 Pb3 129.1(5) 6_656 .
Pb4 Se10 Pb3 129.1(5) 6_656 .
Fe1 Se10 Pb3 119.7(2) 2_554 .
Pb4 Se10 Pb3 119.7(2) 2_554 .
Fe1 Se10 Pb3 119.7(2) 2_564 .
Pb4 Se10 Pb3 119.7(2) 2_564 .
Fe1 Se10 Se10 45.5(2) 6_656 5_655
Pb4 Se10 Se10 45.5(2) 6_656 5_655
Fe1 Se10 Se10 45.0(2) 2_554 5_655
Pb4 Se10 Se10 45.0(2) 2_554 5_655
Fe1 Se10 Se10 97.1(4) 2_564 5_655
Pb4 Se10 Se10 97.1(4) 2_564 5_655
Pb3 Se10 Se10 143.2(3) . 5_655

loop_
_geom_bond_atom_site_label_1
_geom_bond_atom_site_label_2
_geom_bond_distance
_geom_bond_site_symmetry_2
_geom_bond_publ_flag
Pb1 Se2 3.023(9) . yes
Pb1 Se6 3.038(6) 1_545 yes
Pb1 Se6 3.038(6) . yes
Pb1 Se1 3.089(7) . yes
Pb1 Se1 3.089(7) 1_545 yes
Pb1 Se5 3.492(8) 2_564 yes
Pb1 Se8 3.520(6) 2_554 yes
Pb1 Se8 3.520(6) 2_564 yes
Pb2 Se1 3.112(6) 1_545 yes
Pb2 Se1 3.112(6) . yes
Pb2 Se3 3.149(6) 1_545 yes
Pb2 Se3 3.149(6) . yes
Pb2 Se4 3.192(9) . yes
Pb2 Se7 3.252(7) 6_546 yes
Pb2 Se7 3.252(7) 6_556 yes
Pb2 Se5 3.337(8) 2_564 yes
Pb3 Se10 2.926(10) . yes
Pb3 Se7 2.942(7) . yes
Pb3 Se7 2.942(7) 1_545 yes
Pb3 Se6 3.055(6) . yes
Pb3 Se6 3.055(6) 1_545 yes
Pb3 Se9 3.133(9) . yes
Sb1 Se3 2.646(8) . yes
Sb1 Se8 2.758(6) . yes
Sb1 Se8 2.758(6) 1_565 yes
Sb1 Se4 3.038(7) . yes
Sb1 Se4 3.038(7) 1_565 yes
Sb1 Se5 3.159(10) . yes
Sb1 Fe1 3.992(8) 1_565 yes
Sb1 Pb4 3.992(8) 1_565 yes
Sb2 Se6 2.674(9) . yes
Sb2 Se9 2.830(8) 1_565 yes
Sb2 Se9 2.830(8) . yes
Sb2 Se2 3.104(7) . yes
Sb2 Se2 3.104(7) 1_565 yes
Sb2 Se2 3.467(10) 5_666 yes
Sb3 Se1 2.640(9) . yes
Sb3 Se4 2.878(7) 1_565 yes
Sb3 Se4 2.878(7) . yes
Sb3 Se2 2.915(7) 1_565 yes
Sb3 Se2 2.915(7) . yes
Sb3 Se9 3.324(9) 5_666 yes
Sb4 Se7 2.618(9) 5_666 yes
Sb4 Se5 2.738(7) 1_545 yes
Sb4 Se5 2.738(7) . yes
Sb4 Se9 3.206(8) 5_666 yes
Sb4 Se9 3.206(8) 5_656 yes
Sb4 Se4 3.384(9) . yes
Pb4 Se10 2.674(12) 6_556 yes
Pb4 Se10 2.696(9) 2 yes
Pb4 Se10 2.696(9) 2_565 yes
Pb4 Se8 2.919(11) . yes
Pb4 Se3 2.924(7) . yes
Pb4 Se3 2.924(7) 1_545 yes
Pb4 Pb4 3.816(13) 5_556 yes
Pb4 Fe1 3.816(13) 5_556 yes
Se1 Pb1 3.088(7) 1_565 no
Se1 Pb2 3.112(6) 1_565 no
Se1 Se5 3.605(9) 2_564 no
Se1 Se5 3.605(9) 2_574 no
Se1 Se2 3.942(11) 1_565 no
Se2 Sb3 2.915(7) 1_545 no
Se2 Sb2 3.104(7) 1_545 no
Se2 Sb2 3.467(10) 5_666 no
Se2 Se6 3.880(9) . no
Se2 Se6 3.880(9) 1_545 no
Se3 Fe1 2.924(7) 1_565 no
Se3 Pb4 2.924(7) 1_565 no
Se3 Pb2 3.149(6) 1_565 no
Se3 Se7 3.409(10) 6_556 no
Se4 Sb3 2.878(7) 1_545 no
Se4 Sb1 3.038(7) 1_545 no
Se4 Se1 3.947(9) 1_545 no
Se5 Sb4 2.738(7) 1_565 no
Se5 Pb2 3.337(8) 2_565 no
Se5 Pb1 3.492(8) 2_565 no
Se5 Se1 3.605(9) 2_575 no
Se5 Se1 3.605(9) 2_565 no
Se5 Se7 3.788(11) 5_676 no
Se6 Pb1 3.038(6) 1_565 no
Se6 Pb3 3.055(6) 1_565 no
Se6 Se8 3.453(10) 2_564 no
Se6 Se2 3.880(9) 1_565 no
Se7 Sb4 2.618(9) 5_666 no
Se7 Pb3 2.942(7) 1_565 no
Se7 Pb2 3.252(7) 6_666 no
Se7 Pb2 3.252(7) 6_656 no
Se7 Se3 3.409(10) 6_656 no
Se7 Se5 3.788(11) 5_676 no
Se7 Se5 3.788(11) 5_666 no
Se8 Sb1 2.758(6) 1_545 no
Se8 Se6 3.453(10) 2_565 no
Se8 Pb1 3.520(6) 2_565 no
Se8 Pb1 3.520(6) 2 no
Se9 Sb2 2.830(8) 1_545 no
Se9 Sb4 3.206(8) 5_666 no
Se9 Sb4 3.206(8) 5_656 no
Se9 Sb3 3.324(9) 5_666 no
Se9 Se6 3.991(9) 1_545 no
Se10 Fe1 2.674(12) 6_656 no
Se10 Pb4 2.674(12) 6_656 no
Se10 Fe1 2.696(9) 2_554 no
Se10 Pb4 2.696(9) 2_554 no
Se10 Fe1 2.696(9) 2_564 no
Se10 Pb4 2.696(9) 2_564 no
Se10 Se10 3.778(14) 5_655 no
